data_4313828
loop_
_publ_author_name
'Bernardo Monteiro'
'Dmitrii Roitershtein'
'Humberto Ferreira'
'Jos\'e R. Ascenso'
'Ana M. Martins'
'\^Angela Domingos'
'No\'emia Marques'

_publ_section_title
;
 Triamidotriazacyclononane Complexes of Group 3 Metals. Synthesis and
 Crystal Structures
;
_journal_name_full 'Inorganic Chemistry'
_journal_page_first 4223
_journal_page_last 4231
_journal_paper_doi 10.1021/ic034090v
_journal_volume 42
_journal_year 2003
_chemical_formula_moiety '[La{(SiMe2NPh)3-tacn}(THF)]'
_chemical_formula_sum 'C34 H53 La N6 O Si3'
_chemical_formula_weight 785.00
_chemical_name_systematic
;
 ?
;
_space_group_IT_number 14
_symmetry_cell_setting monoclinic
_symmetry_space_group_name_Hall '-P 2yn'
_symmetry_space_group_name_H-M 'P 1 21/n 1'
_atom_sites_solution_hydrogens geom
_atom_sites_solution_primary direct
_atom_sites_solution_secondary difmap
_audit_creation_method SHELXL-97
_cell_angle_alpha 90.00
_cell_angle_beta 105.082(10)
_cell_angle_gamma 90.00
_cell_formula_units_Z 4
_cell_length_a 11.752(2)
_cell_length_b 18.536(2)
_cell_length_c 18.301(2)
_cell_measurement_reflns_used 25
_cell_measurement_temperature 293(2)
_cell_measurement_theta_max 14.0
_cell_measurement_theta_min 7.6
_cell_volume 3849.3(9)
_computing_cell_refinement 'CAD4 software(Enraf-Nonius,1989)'
_computing_data_collection 'CAD4 software(Enraf-Nonius,1989)'
_computing_data_reduction process-MolEN(Fair,1990)
_computing_molecular_graphics 'ORTEP-3 (Farrugia,1997)'
_computing_structure_refinement 'SHELXL-97 (Sheldrick, 1997)'
_computing_structure_solution 'SHELXS-97 (Sheldrick, 1997)'
_diffrn_ambient_temperature 293(2)
_diffrn_measured_fraction_theta_full 0.985
_diffrn_measured_fraction_theta_max 0.985
_diffrn_measurement_device_type CAD4-Enraf-Nonius
_diffrn_measurement_method \w/2\qscans
_diffrn_radiation_monochromator graphite
_diffrn_radiation_source 'fine-focus sealed tube'
_diffrn_radiation_type MoK\a
_diffrn_radiation_wavelength 0.71073
_diffrn_reflns_av_R_equivalents 0.0525
_diffrn_reflns_av_sigmaI/netI 0.0561
_diffrn_reflns_limit_h_max 0
_diffrn_reflns_limit_h_min -15
_diffrn_reflns_limit_k_max 0
_diffrn_reflns_limit_k_min -24
_diffrn_reflns_limit_l_max 24
_diffrn_reflns_limit_l_min -23
_diffrn_reflns_number 9655
_diffrn_reflns_theta_full 28.07
_diffrn_reflns_theta_max 28.07
_diffrn_reflns_theta_min 1.86
_diffrn_standards_decay_% none
_diffrn_standards_interval_time 60
_diffrn_standards_number 3
_exptl_absorpt_coefficient_mu 1.237
_exptl_absorpt_correction_T_max 0.9995
_exptl_absorpt_correction_T_min 0.9441
_exptl_absorpt_correction_type 'empirical via \y-scan North et al(1968)'
_exptl_crystal_colour colourless
_exptl_crystal_density_diffrn 1.354
_exptl_crystal_density_method 'not measured'
_exptl_crystal_description 'irregular prism'
_exptl_crystal_F_000 1624
_exptl_crystal_size_max 0.70
_exptl_crystal_size_mid 0.36
_exptl_crystal_size_min 0.27
_refine_diff_density_max 1.784
_refine_diff_density_min -0.845
_refine_diff_density_rms 0.100
_refine_ls_extinction_method none
_refine_ls_goodness_of_fit_ref 1.103
_refine_ls_hydrogen_treatment constr
_refine_ls_matrix_type full
_refine_ls_number_parameters 406
_refine_ls_number_reflns 9221
_refine_ls_number_restraints 0
_refine_ls_restrained_S_all 1.103
_refine_ls_R_factor_all 0.0967
_refine_ls_R_factor_gt 0.0545
_refine_ls_shift/su_max 0.001
_refine_ls_shift/su_mean 0.000
_refine_ls_structure_factor_coef Fsqd
_refine_ls_weighting_details 'calc w=1/[\s^2^(Fo^2^)+(0.0501P)^2^+5.2008P] where P=(Fo^2^+2Fc^2^)/3'
_refine_ls_weighting_scheme calc
_refine_ls_wR_factor_gt 0.1098
_refine_ls_wR_factor_ref 0.1342
_reflns_number_gt 6195
_reflns_number_total 9221
_reflns_threshold_expression >2sigma(I)
_cod_data_source_file ic034090vrom20030128_020813_2.cif
_cod_data_source_block latacn
_cod_original_cell_volume 3849.5(9)
_cod_database_code 4313828

loop_
_symmetry_equiv_pos_as_xyz
'x, y, z'
'-x+1/2, y+1/2, -z+1/2'
'-x, -y, -z'
'x-1/2, -y-1/2, z-1/2'

loop_
_atom_site_label
_atom_site_type_symbol
_atom_site_fract_x
_atom_site_fract_y
_atom_site_fract_z
_atom_site_U_iso_or_equiv
_atom_site_adp_type
_atom_site_occupancy
_atom_site_symmetry_multiplicity
_atom_site_calc_flag
_atom_site_refinement_flags
_atom_site_disorder_assembly
_atom_site_disorder_group
La1 La 0.97712(3) 0.382352(16) 0.752504(17) 0.03847(10) Uani 1 1 d . . .
Si1 Si 0.98769(15) 0.55610(8) 0.78411(10) 0.0487(4) Uani 1 1 d . . .
Si2 Si 0.81477(14) 0.30673(8) 0.84862(9) 0.0461(4) Uani 1 1 d . . .
Si3 Si 0.87082(17) 0.34927(10) 0.57086(9) 0.0577(4) Uani 1 1 d . . .
O1 O 1.1977(3) 0.3453(2) 0.7962(2) 0.0573(10) Uani 1 1 d . . .
N1 N 1.0653(4) 0.4865(2) 0.8319(3) 0.0483(11) Uani 1 1 d . . .
N2 N 0.9248(4) 0.2740(2) 0.8143(3) 0.0489(11) Uani 1 1 d . . .
N3 N 1.0080(4) 0.3546(3) 0.6297(3) 0.0554(12) Uani 1 1 d . . .
N4 N 0.7566(4) 0.3696(2) 0.7751(3) 0.0439(10) Uani 1 1 d . . .
N5 N 0.7931(4) 0.4010(2) 0.6238(3) 0.0495(11) Uani 1 1 d . . .
N6 N 0.8544(4) 0.5089(2) 0.7466(2) 0.0432(10) Uani 1 1 d . . .
C1 C 0.6875(5) 0.3341(3) 0.7049(3) 0.0543(15) Uani 1 1 d . . .
H1A H 0.6087 0.3246 0.7099 0.065 Uiso 1 1 calc R . .
H1B H 0.7236 0.2879 0.6999 0.065 Uiso 1 1 calc R . .
C2 C 0.6778(5) 0.3775(3) 0.6327(3) 0.0590(15) Uani 1 1 d . . .
H2A H 0.6390 0.3483 0.5895 0.071 Uiso 1 1 calc R . .
H2B H 0.6291 0.4196 0.6334 0.071 Uiso 1 1 calc R . .
C3 C 0.7971(6) 0.4793(3) 0.6090(3) 0.0603(16) Uani 1 1 d . . .
H3A H 0.7382 0.4902 0.5624 0.072 Uiso 1 1 calc R . .
H3B H 0.8736 0.4908 0.6011 0.072 Uiso 1 1 calc R . .
C4 C 0.7763(5) 0.5277(3) 0.6709(3) 0.0553(15) Uani 1 1 d . . .
H4A H 0.7903 0.5774 0.6592 0.066 Uiso 1 1 calc R . .
H4B H 0.6947 0.5235 0.6725 0.066 Uiso 1 1 calc R . .
C5 C 0.7858(5) 0.5007(3) 0.8034(3) 0.0515(14) Uani 1 1 d . . .
H5A H 0.7411 0.5446 0.8038 0.062 Uiso 1 1 calc R . .
H5B H 0.8406 0.4958 0.8529 0.062 Uiso 1 1 calc R . .
C6 C 0.7013(5) 0.4373(3) 0.7912(4) 0.0539(14) Uani 1 1 d . . .
H6A H 0.6731 0.4308 0.8361 0.065 Uiso 1 1 calc R . .
H6B H 0.6338 0.4480 0.7493 0.065 Uiso 1 1 calc R . .
C10 C 0.9643(7) 0.6342(3) 0.8426(4) 0.0717(19) Uani 1 1 d . . .
H10A H 0.9197 0.6708 0.8104 0.108 Uiso 1 1 calc R . .
H10B H 1.0393 0.6536 0.8695 0.108 Uiso 1 1 calc R . .
H10C H 0.9221 0.6185 0.8781 0.108 Uiso 1 1 calc R . .
C11 C 1.0426(6) 0.5896(4) 0.7034(4) 0.074(2) Uani 1 1 d . . .
H11A H 0.9941 0.6289 0.6791 0.112 Uiso 1 1 calc R . .
H11B H 1.0394 0.5512 0.6676 0.112 Uiso 1 1 calc R . .
H11C H 1.1225 0.6058 0.7218 0.112 Uiso 1 1 calc R . .
C12 C 1.1639(5) 0.4935(3) 0.8936(3) 0.0482(13) Uani 1 1 d . . .
C13 C 1.1840(6) 0.4436(4) 0.9526(4) 0.0609(16) Uani 1 1 d . . .
H13 H 1.1308 0.4061 0.9507 0.073 Uiso 1 1 calc R . .
C14 C 1.2819(6) 0.4489(4) 1.0144(4) 0.072(2) Uani 1 1 d . . .
H14 H 1.2934 0.4146 1.0527 0.087 Uiso 1 1 calc R . .
C15 C 1.3619(6) 0.5038(5) 1.0195(5) 0.082(2) Uani 1 1 d . . .
H15 H 1.4270 0.5074 1.0610 0.098 Uiso 1 1 calc R . .
C16 C 1.3433(6) 0.5529(4) 0.9621(5) 0.076(2) Uani 1 1 d . . .
H16 H 1.3970 0.5903 0.9648 0.091 Uiso 1 1 calc R . .
C17 C 1.2478(6) 0.5485(3) 0.9006(4) 0.0635(17) Uani 1 1 d . . .
H17 H 1.2385 0.5830 0.8625 0.076 Uiso 1 1 calc R . .
C20 C 0.8645(6) 0.3582(3) 0.9380(4) 0.0614(16) Uani 1 1 d . . .
H20A H 0.7972 0.3749 0.9536 0.092 Uiso 1 1 calc R . .
H20B H 0.9107 0.3988 0.9302 0.092 Uiso 1 1 calc R . .
H20C H 0.9115 0.3276 0.9766 0.092 Uiso 1 1 calc R . .
C21 C 0.7017(6) 0.2405(3) 0.8583(4) 0.0665(18) Uani 1 1 d . . .
H21A H 0.6434 0.2642 0.8781 0.100 Uiso 1 1 calc R . .
H21B H 0.7383 0.2027 0.8923 0.100 Uiso 1 1 calc R . .
H21C H 0.6647 0.2202 0.8097 0.100 Uiso 1 1 calc R . .
C22 C 0.9692(5) 0.2039(3) 0.8214(3) 0.0492(13) Uani 1 1 d . . .
C23 C 0.9992(6) 0.1697(4) 0.7615(4) 0.0687(19) Uani 1 1 d . . .
H23 H 0.9878 0.1937 0.7155 0.082 Uiso 1 1 calc R . .
C24 C 1.0455(7) 0.1010(4) 0.7684(6) 0.084(2) Uani 1 1 d . . .
H24 H 1.0672 0.0805 0.7277 0.101 Uiso 1 1 calc R . .
C25 C 1.0602(7) 0.0626(4) 0.8333(7) 0.096(3) Uani 1 1 d . . .
H25 H 1.0900 0.0158 0.8370 0.116 Uiso 1 1 calc R . .
C26 C 1.0303(7) 0.0940(4) 0.8929(5) 0.085(2) Uani 1 1 d . . .
H26 H 1.0402 0.0683 0.9378 0.102 Uiso 1 1 calc R . .
C27 C 0.9857(6) 0.1630(4) 0.8882(4) 0.0644(17) Uani 1 1 d . . .
H27 H 0.9660 0.1830 0.9299 0.077 Uiso 1 1 calc R . .
C30 C 0.8605(7) 0.3872(4) 0.4748(4) 0.082(2) Uani 1 1 d . . .
H30A H 0.7810 0.3827 0.4441 0.123 Uiso 1 1 calc R . .
H30B H 0.9127 0.3613 0.4517 0.123 Uiso 1 1 calc R . .
H30C H 0.8824 0.4373 0.4793 0.123 Uiso 1 1 calc R . .
C31 C 0.8048(7) 0.2569(4) 0.5580(4) 0.084(2) Uani 1 1 d . . .
H31A H 0.7274 0.2592 0.5241 0.126 Uiso 1 1 calc R . .
H31B H 0.7996 0.2385 0.6061 0.126 Uiso 1 1 calc R . .
H31C H 0.8536 0.2256 0.5374 0.126 Uiso 1 1 calc R . .
C32 C 1.1100(5) 0.3404(3) 0.6069(3) 0.0514(14) Uani 1 1 d . . .
C33 C 1.1544(6) 0.2714(4) 0.6068(4) 0.072(2) Uani 1 1 d . . .
H33 H 1.1131 0.2330 0.6203 0.087 Uiso 1 1 calc R . .
C34 C 1.2576(7) 0.2575(4) 0.5873(5) 0.087(2) Uani 1 1 d . . .
H34 H 1.2833 0.2101 0.5866 0.104 Uiso 1 1 calc R . .
C35 C 1.3222(7) 0.3116(5) 0.5690(4) 0.079(2) Uani 1 1 d . . .
H35 H 1.3938 0.3022 0.5582 0.095 Uiso 1 1 calc R . .
C36 C 1.2796(8) 0.3807(4) 0.5668(4) 0.084(2) Uani 1 1 d . . .
H36 H 1.3217 0.4187 0.5533 0.101 Uiso 1 1 calc R . .
C37 C 1.1747(7) 0.3941(4) 0.5846(4) 0.080(2) Uani 1 1 d . . .
H37 H 1.1464 0.4412 0.5814 0.096 Uiso 1 1 calc R . .
C114 C 1.2501(6) 0.2834(4) 0.8368(5) 0.091(3) Uani 1 1 d . . .
H11D H 1.2312 0.2407 0.8054 0.109 Uiso 1 1 calc R . .
H11E H 1.2213 0.2766 0.8815 0.109 Uiso 1 1 calc R . .
C113 C 1.3780(7) 0.2957(6) 0.8586(7) 0.140(5) Uani 1 1 d . . .
H11F H 1.4068 0.2991 0.9132 0.168 Uiso 1 1 calc R . .
H11G H 1.4185 0.2564 0.8411 0.168 Uiso 1 1 calc R . .
C112 C 1.3974(7) 0.3613(6) 0.8242(8) 0.164(6) Uani 1 1 d . . .
H11H H 1.4374 0.3952 0.8628 0.196 Uiso 1 1 calc R . .
H11I H 1.4475 0.3526 0.7905 0.196 Uiso 1 1 calc R . .
C111 C 1.2903(6) 0.3905(4) 0.7835(4) 0.074(2) Uani 1 1 d . . .
H11J H 1.2868 0.3920 0.7300 0.089 Uiso 1 1 calc R . .
H11K H 1.2817 0.4393 0.8004 0.089 Uiso 1 1 calc R . .

loop_
_atom_site_aniso_label
_atom_site_aniso_U_11
_atom_site_aniso_U_22
_atom_site_aniso_U_33
_atom_site_aniso_U_23
_atom_site_aniso_U_13
_atom_site_aniso_U_12
La1 0.04257(16) 0.03398(14) 0.04087(16) 0.00065(14) 0.01449(11) 0.00306(14)
Si1 0.0552(10) 0.0353(8) 0.0586(9) -0.0007(7) 0.0202(8) 0.0011(7)
Si2 0.0486(9) 0.0420(8) 0.0515(9) 0.0009(7) 0.0194(7) -0.0044(7)
Si3 0.0776(12) 0.0548(10) 0.0414(9) -0.0028(8) 0.0165(8) 0.0055(9)
O1 0.050(2) 0.059(2) 0.065(3) 0.005(2) 0.019(2) 0.011(2)
N1 0.049(3) 0.040(2) 0.055(3) 0.000(2) 0.011(2) 0.003(2)
N2 0.054(3) 0.040(2) 0.057(3) 0.007(2) 0.023(2) 0.006(2)
N3 0.066(3) 0.057(3) 0.049(3) 0.002(2) 0.025(2) 0.016(2)
N4 0.039(2) 0.040(2) 0.055(3) -0.004(2) 0.016(2) -0.0027(18)
N5 0.051(3) 0.046(3) 0.049(3) 0.000(2) 0.011(2) 0.001(2)
N6 0.043(2) 0.038(2) 0.050(3) -0.001(2) 0.015(2) 0.0067(19)
C1 0.053(3) 0.052(3) 0.055(4) -0.001(3) 0.008(3) -0.008(3)
C2 0.053(3) 0.063(4) 0.055(3) -0.003(3) 0.004(3) 0.002(3)
C3 0.079(5) 0.052(4) 0.047(3) 0.008(3) 0.011(3) 0.009(3)
C4 0.061(4) 0.039(3) 0.063(4) 0.007(3) 0.011(3) 0.009(3)
C5 0.056(3) 0.044(3) 0.061(4) -0.004(3) 0.028(3) 0.008(3)
C6 0.050(3) 0.048(3) 0.068(4) 0.000(3) 0.022(3) 0.006(3)
C10 0.087(5) 0.048(4) 0.076(5) -0.012(3) 0.013(4) 0.008(3)
C11 0.068(4) 0.073(4) 0.087(5) 0.022(4) 0.030(4) -0.004(4)
C12 0.039(3) 0.049(3) 0.060(4) -0.010(3) 0.018(3) 0.007(2)
C13 0.063(4) 0.058(4) 0.062(4) -0.002(3) 0.017(3) 0.001(3)
C14 0.064(4) 0.094(5) 0.054(4) -0.010(4) 0.008(3) 0.025(4)
C15 0.051(4) 0.105(6) 0.083(5) -0.043(5) 0.005(4) 0.014(4)
C16 0.048(4) 0.073(5) 0.105(6) -0.029(5) 0.019(4) -0.004(3)
C17 0.056(4) 0.052(4) 0.083(5) -0.008(3) 0.018(3) 0.000(3)
C20 0.064(4) 0.061(4) 0.062(4) -0.005(3) 0.021(3) -0.006(3)
C21 0.064(4) 0.056(4) 0.082(5) 0.008(3) 0.023(4) -0.009(3)
C22 0.048(3) 0.040(3) 0.056(3) 0.001(3) 0.008(3) -0.004(2)
C23 0.082(5) 0.051(4) 0.079(5) -0.009(3) 0.030(4) 0.007(3)
C24 0.077(5) 0.061(5) 0.117(7) -0.019(4) 0.028(5) 0.011(4)
C25 0.059(5) 0.052(4) 0.166(10) -0.003(6) 0.008(6) 0.010(4)
C26 0.071(5) 0.074(5) 0.101(6) 0.031(5) 0.006(5) 0.014(4)
C27 0.061(4) 0.064(4) 0.067(4) 0.012(3) 0.013(3) 0.002(3)
C30 0.107(6) 0.096(6) 0.042(3) 0.009(4) 0.018(4) 0.020(5)
C31 0.115(6) 0.063(4) 0.074(5) -0.024(4) 0.025(5) -0.002(4)
C32 0.064(4) 0.053(3) 0.041(3) 0.004(3) 0.022(3) 0.011(3)
C33 0.081(5) 0.051(4) 0.101(6) 0.000(4) 0.054(4) 0.006(3)
C34 0.089(6) 0.060(4) 0.127(7) -0.001(4) 0.057(5) 0.017(4)
C35 0.081(5) 0.091(6) 0.077(5) -0.016(4) 0.044(4) 0.003(4)
C36 0.109(6) 0.079(5) 0.080(5) 0.007(4) 0.053(5) -0.012(5)
C37 0.111(6) 0.053(4) 0.095(6) 0.013(4) 0.060(5) 0.010(4)
C114 0.065(5) 0.073(5) 0.131(7) 0.034(5) 0.019(5) 0.014(4)
C113 0.054(5) 0.129(9) 0.220(13) 0.092(9) 0.006(6) 0.021(5)
C112 0.051(5) 0.160(11) 0.262(16) 0.104(11) 0.010(7) -0.011(6)
C111 0.065(4) 0.080(5) 0.086(5) 0.013(4) 0.035(4) 0.003(4)

loop_
_atom_type_symbol
_atom_type_description
_atom_type_scat_dispersion_real
_atom_type_scat_dispersion_imag
_atom_type_scat_source
C C 0.0033 0.0016 'International Tables Vol C Tables 4.2.6.8 and 6.1.1.4'
H H 0.0000 0.0000 'International Tables Vol C Tables 4.2.6.8 and 6.1.1.4'
La La -0.2871 2.4523 'International Tables Vol C Tables 4.2.6.8 and 6.1.1.4'
N N 0.0061 0.0033 'International Tables Vol C Tables 4.2.6.8 and 6.1.1.4'
O O 0.0106 0.0060 'International Tables Vol C Tables 4.2.6.8 and 6.1.1.4'
Si Si 0.0817 0.0704 'International Tables Vol C Tables 4.2.6.8 and 6.1.1.4'

loop_
_geom_angle_atom_site_label_1
_geom_angle_atom_site_label_2
_geom_angle_atom_site_label_3
_geom_angle
_geom_angle_site_symmetry_1
_geom_angle_site_symmetry_3
_geom_angle_publ_flag
N3 La1 N2 111.62(16) . . ?
N3 La1 N1 124.70(17) . . ?
N2 La1 N1 118.90(15) . . ?
N3 La1 O1 81.42(15) . . ?
N2 La1 O1 89.52(14) . . ?
N1 La1 O1 78.10(14) . . ?
N3 La1 N4 119.85(16) . . ?
N2 La1 N4 60.07(14) . . ?
N1 La1 N4 104.27(14) . . ?
O1 La1 N4 146.97(13) . . ?
N3 La1 N6 110.46(15) . . ?
N2 La1 N6 121.67(14) . . ?
N1 La1 N6 59.43(14) . . ?
O1 La1 N6 135.30(13) . . ?
N4 La1 N6 64.58(13) . . ?
N3 La1 N5 60.72(15) . . ?
N2 La1 N5 105.03(15) . . ?
N1 La1 N5 121.06(14) . . ?
O1 La1 N5 142.11(13) . . ?
N4 La1 N5 65.13(14) . . ?
N6 La1 N5 64.77(13) . . ?
N3 La1 Si2 131.65(13) . . ?
N2 La1 Si2 30.94(11) . . ?
N1 La1 Si2 103.60(11) . . ?
O1 La1 Si2 113.65(10) . . ?
N4 La1 Si2 33.35(10) . . ?
N6 La1 Si2 90.78(10) . . ?
N5 La1 Si2 94.35(10) . . ?
N3 La1 Si1 111.45(12) . . ?
N2 La1 Si1 136.51(11) . . ?
N1 La1 Si1 30.34(11) . . ?
O1 La1 Si1 102.52(10) . . ?
N4 La1 Si1 92.98(9) . . ?
N6 La1 Si1 32.77(10) . . ?
N5 La1 Si1 90.73(10) . . ?
Si2 La1 Si1 109.37(4) . . ?
N3 La1 Si3 29.83(13) . . ?
N2 La1 Si3 103.76(12) . . ?
N1 La1 Si3 136.82(11) . . ?
O1 La1 Si3 110.34(10) . . ?
N4 La1 Si3 90.64(10) . . ?
N6 La1 Si3 93.55(10) . . ?
N5 La1 Si3 32.67(10) . . ?
Si2 La1 Si3 110.26(5) . . ?
Si1 La1 Si3 110.45(4) . . ?
N1 Si1 N6 97.3(2) . . ?
N1 Si1 C10 115.9(3) . . ?
N6 Si1 C10 111.1(3) . . ?
N1 Si1 C11 114.4(3) . . ?
N6 Si1 C11 108.1(3) . . ?
C10 Si1 C11 109.3(3) . . ?
N1 Si1 La1 47.82(16) . . ?
N6 Si1 La1 56.97(14) . . ?
C10 Si1 La1 149.6(2) . . ?
C11 Si1 La1 101.1(2) . . ?
N2 Si2 N4 97.8(2) . . ?
N2 Si2 C21 115.8(3) . . ?
N4 Si2 C21 111.3(3) . . ?
N2 Si2 C20 114.6(3) . . ?
N4 Si2 C20 107.5(3) . . ?
C21 Si2 C20 109.1(3) . . ?
N2 Si2 La1 48.43(15) . . ?
N4 Si2 La1 57.92(14) . . ?
C21 Si2 La1 151.6(2) . . ?
C20 Si2 La1 99.3(2) . . ?
N3 Si3 N5 99.3(2) . . ?
N3 Si3 C30 113.3(3) . . ?
N5 Si3 C30 113.2(3) . . ?
N3 Si3 C31 115.4(3) . . ?
N5 Si3 C31 107.9(3) . . ?
C30 Si3 C31 107.7(4) . . ?
N3 Si3 La1 45.39(16) . . ?
N5 Si3 La1 57.44(16) . . ?
C30 Si3 La1 142.7(3) . . ?
C31 Si3 La1 109.5(3) . . ?
C114 O1 C111 108.2(5) . . ?
C114 O1 La1 129.6(4) . . ?
C111 O1 La1 122.2(4) . . ?
C12 N1 Si1 124.8(4) . . ?
C12 N1 La1 132.8(3) . . ?
Si1 N1 La1 101.8(2) . . ?
C22 N2 Si2 127.2(4) . . ?
C22 N2 La1 132.2(4) . . ?
Si2 N2 La1 100.6(2) . . ?
C32 N3 Si3 123.3(4) . . ?
C32 N3 La1 131.8(4) . . ?
Si3 N3 La1 104.8(2) . . ?
C6 N4 C1 112.3(5) . . ?
C6 N4 Si2 120.6(4) . . ?
C1 N4 Si2 112.3(3) . . ?
C6 N4 La1 116.1(3) . . ?
C1 N4 La1 103.5(3) . . ?
Si2 N4 La1 88.73(17) . . ?
C2 N5 C3 112.7(5) . . ?
C2 N5 Si3 121.3(4) . . ?
C3 N5 Si3 112.6(4) . . ?
C2 N5 La1 113.9(3) . . ?
C3 N5 La1 102.9(3) . . ?
Si3 N5 La1 89.89(19) . . ?
C5 N6 C4 111.1(4) . . ?
C5 N6 Si1 111.6(4) . . ?
C4 N6 Si1 120.9(4) . . ?
C5 N6 La1 105.1(3) . . ?
C4 N6 La1 115.3(3) . . ?
Si1 N6 La1 90.26(17) . . ?
N4 C1 C2 114.6(5) . . ?
N5 C2 C1 112.9(5) . . ?
N5 C3 C4 115.1(5) . . ?
N6 C4 C3 112.2(5) . . ?
N6 C5 C6 115.6(5) . . ?
N4 C6 C5 112.4(4) . . ?
C13 C12 N1 120.1(5) . . ?
C13 C12 C17 116.0(6) . . ?
N1 C12 C17 123.9(6) . . ?
C14 C13 C12 121.4(7) . . ?
C15 C14 C13 121.0(8) . . ?
C16 C15 C14 118.2(7) . . ?
C15 C16 C17 121.8(7) . . ?
C16 C17 C12 121.6(7) . . ?
C23 C22 N2 121.2(5) . . ?
C23 C22 C27 115.6(6) . . ?
N2 C22 C27 123.2(6) . . ?
C24 C23 C22 121.6(7) . . ?
C25 C24 C23 121.6(8) . . ?
C24 C25 C26 118.5(7) . . ?
C25 C26 C27 121.3(8) . . ?
C26 C27 C22 121.3(7) . . ?
C37 C32 C33 115.5(6) . . ?
C37 C32 N3 122.5(6) . . ?
C33 C32 N3 122.0(6) . . ?
C34 C33 C32 122.2(7) . . ?
C35 C34 C33 121.1(7) . . ?
C34 C35 C36 118.4(7) . . ?
C35 C36 C37 120.2(7) . . ?
C36 C37 C32 122.5(7) . . ?
O1 C114 C113 106.9(6) . . ?
C112 C113 C114 106.6(7) . . ?
C111 C112 C113 110.1(7) . . ?
C112 C111 O1 107.6(6) . . ?

loop_
_geom_bond_atom_site_label_1
_geom_bond_atom_site_label_2
_geom_bond_distance
_geom_bond_site_symmetry_2
_geom_bond_publ_flag
La1 N3 2.423(5) . ?
La1 N2 2.460(4) . ?
La1 N1 2.475(5) . ?
La1 O1 2.598(4) . ?
La1 N4 2.739(4) . ?
La1 N6 2.741(4) . ?
La1 N5 2.773(5) . ?
La1 Si2 3.2321(16) . ?
La1 Si1 3.2688(16) . ?
La1 Si3 3.2904(17) . ?
Si1 N1 1.687(5) . ?
Si1 N6 1.770(5) . ?
Si1 C10 1.864(6) . ?
Si1 C11 1.866(7) . ?
Si2 N2 1.691(5) . ?
Si2 N4 1.777(5) . ?
Si2 C21 1.851(6) . ?
Si2 C20 1.853(6) . ?
Si3 N3 1.693(5) . ?
Si3 N5 1.776(5) . ?
Si3 C30 1.868(6) . ?
Si3 C31 1.869(7) . ?
O1 C114 1.419(8) . ?
O1 C111 1.439(8) . ?
N1 C12 1.398(7) . ?
N2 C22 1.393(7) . ?
N3 C32 1.393(7) . ?
N4 C6 1.477(7) . ?
N4 C1 1.484(7) . ?
N5 C2 1.472(7) . ?
N5 C3 1.479(7) . ?
N6 C5 1.480(7) . ?
N6 C4 1.490(7) . ?
C1 C2 1.525(8) . ?
C3 C4 1.514(8) . ?
C5 C6 1.516(8) . ?
C12 C13 1.395(8) . ?
C12 C17 1.402(8) . ?
C13 C14 1.390(9) . ?
C14 C15 1.372(11) . ?
C15 C16 1.363(11) . ?
C16 C17 1.369(9) . ?
C22 C23 1.390(8) . ?
C22 C27 1.408(8) . ?
C23 C24 1.377(10) . ?
C24 C25 1.357(12) . ?
C25 C26 1.361(12) . ?
C26 C27 1.377(10) . ?
C32 C37 1.378(9) . ?
C32 C33 1.381(8) . ?
C33 C34 1.375(9) . ?
C34 C35 1.351(10) . ?
C35 C36 1.373(10) . ?
C36 C37 1.377(10) . ?
C114 C113 1.469(10) . ?
C113 C112 1.415(12) . ?
C112 C111 1.396(11) . ?
